data_7019290
loop_
_publ_author_name
'Roberts, Ryan J.'
'Li, Xiaobo'
'Lacey, Tye F.'
'Pan, Zhong'
'Patterson, Howard H.'
'Leznoff, Daniel B.'

_publ_section_title
;
 Heterobimetallic lanthanide-gold coordination polymers: structure and
 emissive properties of isomorphous [(n)Bu(4)N](2)[Ln(NO(3))(4)Au(CN)(2)]
 1-D chains.
;
_journal_issue 23
_journal_name_full 'Dalton transactions (Cambridge, England : 2003)'
_journal_page_first 6992
_journal_page_last 6997
_journal_paper_doi 10.1039/c2dt30156c
_journal_volume 41
_journal_year 2012
_chemical_absolute_configuration ad
_chemical_formula_moiety 'C2 Au Eu N6 O12, 2(C16 H36 N)'
_chemical_formula_sum 'C34 H72 Au Eu N8 O12'
_chemical_formula_weight 1133.92
_chemical_name_systematic ?
_space_group_IT_number 24
_symmetry_cell_setting orthorhombic
_symmetry_space_group_name_Hall 'I 2b 2c'
_symmetry_space_group_name_H-M 'I 21 21 21'
_atom_sites_solution_hydrogens difmap
_atom_sites_solution_primary direct
_cell_angle_alpha 90
_cell_angle_beta 90
_cell_angle_gamma 90
_cell_formula_units_Z 4
_cell_length_a 12.0175(13)
_cell_length_b 12.0203(14)
_cell_length_c 35.042(4)
_cell_measurement_reflns_used 9879
_cell_measurement_temperature 293
_cell_measurement_theta_max 29.06
_cell_measurement_theta_min 2.32
_cell_volume 5062.0(10)
_computing_cell_refinement 'Bruker SAINT'
_computing_data_collection 'Bruker APEX2'
_computing_data_reduction 'Bruker SAINT'
_computing_structure_solution
;
SIR92 (Altomare et al, 1994)
CRYSTALS (Watkin, 1988)
;
_diffrn_ambient_temperature 293
_diffrn_measured_fraction_theta_full 0.996
_diffrn_measured_fraction_theta_max 0.996
_diffrn_measurement_device_type 'Bruker APEX-II CCD'
_diffrn_measurement_method \w/2\q
_diffrn_radiation_monochromator graphite
_diffrn_radiation_type 'Mo K\a'
_diffrn_radiation_wavelength 0.71073
_diffrn_reflns_av_R_equivalents 0.035
_diffrn_reflns_limit_h_max 17
_diffrn_reflns_limit_h_min -17
_diffrn_reflns_limit_k_max 17
_diffrn_reflns_limit_k_min 0
_diffrn_reflns_limit_l_max 49
_diffrn_reflns_limit_l_min 0
_diffrn_reflns_number 7762
_diffrn_reflns_theta_full 30.662
_diffrn_reflns_theta_max 30.662
_diffrn_reflns_theta_min 1.791
_exptl_absorpt_coefficient_mu 4.179
_exptl_absorpt_correction_T_max 0.7461
_exptl_absorpt_correction_T_min 0.6066
_exptl_absorpt_correction_type multi-scan
_exptl_crystal_colour colourless
_exptl_crystal_density_diffrn 1.488
_exptl_crystal_description Block
_exptl_crystal_F_000 2280
_exptl_crystal_size_max 0.284
_exptl_crystal_size_mid 0.280
_exptl_crystal_size_min 0.228
_refine_diff_density_max 1.79
_refine_diff_density_min -0.53
_refine_ls_abs_structure_details 'Flack (1983), 3459 Friedel-pairs'
_refine_ls_abs_structure_Flack 0.29(4)
_refine_ls_extinction_method None
_refine_ls_goodness_of_fit_ref 1.0644
_refine_ls_hydrogen_treatment constr
_refine_ls_matrix_type full
_refine_ls_number_parameters 261
_refine_ls_number_reflns 6418
_refine_ls_number_restraints 0
_refine_ls_R_factor_all 0.0569
_refine_ls_R_factor_gt 0.0230
_refine_ls_shift/su_max 0.0007397
_refine_ls_structure_factor_coef F
_refine_ls_weighting_details
;
Method, part 1, Chebychev polynomial, (Watkin, 1994, Prince, 1982)
[weight] = 1.0/[A~0~*T~0~(x)+A~1~*T~1~(x) ... +A~n-1~]*T~n-1~(x)]
where A~i~ are the Chebychev coefficients listed below and x= Fcalc/Fmax
Method = Robust Weighting (Prince, 1982)
W = [weight] * [1-(deltaF/6*sigmaF)^2^]^2^
A~i~ are:
0.227 0.220 0.189 0.852E-01 0.309E-01
;
_refine_ls_weighting_scheme calc
_refine_ls_wR_factor_all 0.0472
_refine_ls_wR_factor_gt 0.0196
_refine_ls_wR_factor_ref 0.0194
_reflns_limit_h_max 17
_reflns_limit_h_min -17
_reflns_limit_k_max 17
_reflns_limit_k_min 0
_reflns_limit_l_max 49
_reflns_limit_l_min 0
_reflns_number_gt 6566
_reflns_number_total 7762
_reflns_threshold_expression I>2.0\s(I)
_oxford_diffrn_Wilson_B_factor 3.81
_oxford_diffrn_Wilson_scale 296.81
_oxford_refine_ls_r_factor_ref 0.0225
_oxford_refine_ls_scale 0.06307(4)
_oxford_reflns_number_all 7762
_oxford_reflns_threshold_expression_ref I>2.5\s(I)
_cod_data_source_file c2dt30156c.txt
_cod_data_source_block 2-Eu
_cod_depositor_comments
;
The following automatic conversions were performed:

'_symmetry_cell_setting' value 'Orthorhombic' changed to
'orthorhombic' according to
/home/saulius/struct/CIF-dictionaries/cif_core.dic dictionary named
'cif_core.dic' version 2.4.1 from
2010-06-29.

'_exptl_absorpt_correction_type' value 'Multi-scan'
changed to 'multi-scan' according to
/home/saulius/struct/CIF-dictionaries/cif_core.dic dictionary named
'cif_core.dic' version 2.4.1 from 2010-06-29.

Automatic conversion script
Id: cif_fix_values 1891 2012-01-12 08:04:46Z andrius 
;
_cod_original_sg_symbol_H-M 'I 21 21 21 '
_cod_original_formula_sum 'C34 H72 Au1 Eu1 N8 O12'
_cod_database_code 7019290

loop_
_symmetry_equiv_pos_as_xyz
x,y,z
x+1/2,y+1/2,z+1/2
x+1/2,-y+1/2,-z
x+1,-y+1,-z+1/2
-x,y+1/2,-z+1/2
-x+1/2,y+1,-z+1
-x+1/2,-y,z+1/2
-x+1,-y+1/2,z+1

loop_
_atom_site_label
_atom_site_type_symbol
_atom_site_fract_x
_atom_site_fract_y
_atom_site_fract_z
_atom_site_U_iso_or_equiv
_atom_site_occupancy
_atom_site_adp_type
_atom_site_refinement_flags_posn
_atom_site_refinement_flags_adp
Au1 Au -0.42053(2) -0.5000 -0.2500 0.0598 1.0000 Uani S T
Eu1 Eu -0.5000 -0.2500 -0.381751(8) 0.0449 1.0000 Uani S T
O1 O -0.3125(3) -0.1806(3) -0.36006(11) 0.0760 1.0000 Uani . .
O2 O -0.4116(3) -0.0605(2) -0.38889(12) 0.0799 1.0000 Uani . .
O3 O -0.2462(3) -0.0173(4) -0.36997(16) 0.1136 1.0000 Uani . .
O4 O -0.6312(3) -0.1073(3) -0.40569(11) 0.0854 1.0000 Uani . .
O5 O -0.6189(4) -0.2487(5) -0.44018(10) 0.1035 1.0000 Uani . .
O6 O -0.7237(4) -0.1135(5) -0.45726(14) 0.1298 1.0000 Uani . .
N1 N -0.4443(4) -0.3633(3) -0.32446(10) 0.0725 1.0000 Uani . .
N2 N 0.0000 -0.7500 -0.08818(14) 0.0715 1.0000 Uani S T
N3 N -0.5000 -0.7500 -0.35266(13) 0.0625 1.0000 Uani S T
N4 N -0.3220(4) -0.0847(3) -0.37283(13) 0.0708 1.0000 Uani . .
N5 N -0.6603(4) -0.1549(5) -0.43492(13) 0.0805 1.0000 Uani . .
C1 C 0.0773(5) -0.8178(5) -0.11279(16) 0.0868 1.0000 Uani . .
C2 C 0.0269(6) -0.8974(7) -0.1411(2) 0.1149 1.0000 Uani . .
C3 C 0.1132(8) -0.9519(8) -0.1652(2) 0.1384 1.0000 Uani . .
C4 C 0.0709(12) -1.0267(15) -0.1925(4) 0.2557 1.0000 Uani . .
C5 C 0.0718(5) -0.6761(5) -0.06384(14) 0.0766 1.0000 Uani . .
C6 C 0.0128(6) -0.6004(5) -0.03629(16) 0.0882 1.0000 Uani . .
C7 C 0.0967(7) -0.5332(7) -0.0143(3) 0.1264 1.0000 Uani . .
C8 C 0.0492(8) -0.4517(6) 0.0129(2) 0.1387 1.0000 Uani . .
C9 C -0.4237(5) -0.6774(4) -0.37728(15) 0.0733 1.0000 Uani . .
C10 C -0.3490(7) -0.7390(6) -0.4048(2) 0.1119 1.0000 Uani . .
C11 C -0.2621(12) -0.6721(8) -0.4215(4) 0.1975 1.0000 Uani . .
C12 C -0.1791(14) -0.7182(14) -0.4410(5) 0.2853 1.0000 Uani . .
C13 C -0.5706(5) -0.6730(4) -0.32827(14) 0.0711 1.0000 Uani . .
C14 C -0.6489(6) -0.7252(4) -0.30074(16) 0.0905 1.0000 Uani . .
C15 C -0.7123(6) -0.6408(6) -0.2785(2) 0.1061 1.0000 Uani . .
C16 C -0.7878(7) -0.6873(8) -0.2494(3) 0.1496 1.0000 Uani . .
C17 C -0.4288(5) -0.4116(4) -0.29725(12) 0.0655 1.0000 Uani . .
H11 H 0.1234 -0.8604 -0.0963 0.099(10) 1.0000 Uiso R .
H12 H 0.1219 -0.7673 -0.1270 0.099(10) 1.0000 Uiso R .
H21 H -0.0133 -0.9524 -0.1273 0.129(10) 1.0000 Uiso R .
H22 H -0.0227 -0.8571 -0.1570 0.129(10) 1.0000 Uiso R .
H31 H 0.1647 -0.9882 -0.1488 0.166(10) 1.0000 Uiso R .
H32 H 0.1506 -0.8962 -0.1795 0.166(10) 1.0000 Uiso R .
H41 H 0.1305 -1.0579 -0.2067 0.253(10) 1.0000 Uiso R .
H42 H 0.0339 -1.0839 -0.1787 0.253(10) 1.0000 Uiso R .
H43 H 0.0199 -0.9919 -0.2094 0.253(10) 1.0000 Uiso R .
H51 H 0.1197 -0.7231 -0.0495 0.122(10) 1.0000 Uiso R .
H52 H 0.1151 -0.6306 -0.0803 0.122(10) 1.0000 Uiso R .
H61 H -0.0282 -0.6440 -0.0186 0.132(10) 1.0000 Uiso R .
H62 H -0.0366 -0.5531 -0.0499 0.132(10) 1.0000 Uiso R .
H71 H 0.1445 -0.5817 -0.0005 0.170(10) 1.0000 Uiso R .
H72 H 0.1388 -0.4926 -0.0325 0.170(10) 1.0000 Uiso R .
H81 H 0.1062 -0.4105 0.0252 0.177(10) 1.0000 Uiso R .
H82 H 0.0072 -0.4914 0.0314 0.177(10) 1.0000 Uiso R .
H83 H 0.0016 -0.4022 -0.0005 0.177(10) 1.0000 Uiso R .
H91 H -0.4693 -0.6305 -0.3925 0.073(9) 1.0000 Uiso R .
H92 H -0.3789 -0.6330 -0.3609 0.073(9) 1.0000 Uiso R .
H101 H -0.3916 -0.7683 -0.4253 0.118(9) 1.0000 Uiso R .
H102 H -0.3163 -0.7984 -0.3908 0.118(9) 1.0000 Uiso R .
H131 H -0.6120 -0.6277 -0.3454 0.077(7) 1.0000 Uiso R .
H132 H -0.5216 -0.6277 -0.3137 0.077(7) 1.0000 Uiso R .
H141 H -0.7014 -0.7678 -0.3148 0.098(7) 1.0000 Uiso R .
H142 H -0.6096 -0.7726 -0.2837 0.098(7) 1.0000 Uiso R .
H151 H -0.7538 -0.5956 -0.2956 0.112(7) 1.0000 Uiso R .
H152 H -0.6591 -0.5963 -0.2655 0.112(7) 1.0000 Uiso R .
H161 H -0.8237 -0.6288 -0.2359 0.157(7) 1.0000 Uiso R .
H162 H -0.8420 -0.7315 -0.2620 0.157(7) 1.0000 Uiso R .
H163 H -0.7473 -0.7322 -0.2319 0.157(7) 1.0000 Uiso R .
H111 H -0.2969 -0.6177 -0.4371 0.258(9) 1.0000 Uiso R .
H112 H -0.2271 -0.6367 -0.4005 0.258(9) 1.0000 Uiso R .
H121 H -0.1282 -0.6624 -0.4490 0.296(9) 1.0000 Uiso R .
H122 H -0.2108 -0.7532 -0.4627 0.296(9) 1.0000 Uiso R .
H123 H -0.1410 -0.7721 -0.4261 0.296(9) 1.0000 Uiso R .

loop_
_atom_site_aniso_label
_atom_site_aniso_U_11
_atom_site_aniso_U_22
_atom_site_aniso_U_33
_atom_site_aniso_U_23
_atom_site_aniso_U_13
_atom_site_aniso_U_12
Au1 0.08590(19) 0.05151(12) 0.04199(9) 0.00869(11) 0.0000 0.0000
Eu1 0.05512(16) 0.04262(13) 0.03708(11) 0.0000 0.0000 0.00724(14)
O1 0.069(2) 0.067(2) 0.092(2) -0.0110(18) -0.0133(18) 0.0106(17)
O2 0.073(2) 0.0541(15) 0.113(3) 0.0084(17) -0.004(2) 0.0065(17)
O3 0.074(2) 0.069(3) 0.198(5) -0.035(3) 0.015(3) -0.0161(19)
O4 0.092(3) 0.074(2) 0.090(2) 0.0140(19) -0.026(2) 0.0168(18)
O5 0.110(3) 0.133(3) 0.0674(19) -0.012(3) -0.0240(19) 0.011(3)
O6 0.104(4) 0.182(5) 0.104(3) 0.068(3) -0.047(3) -0.014(3)
N1 0.101(3) 0.069(2) 0.0474(18) 0.0149(16) -0.010(2) 0.007(2)
N2 0.043(3) 0.093(4) 0.078(3) 0.0000 0.0000 -0.011(3)
N3 0.079(3) 0.038(2) 0.070(3) 0.0000 0.0000 0.000(3)
N4 0.058(3) 0.052(2) 0.102(3) -0.0141(19) 0.013(2) 0.0065(17)
N5 0.069(3) 0.103(3) 0.069(3) 0.032(2) -0.014(2) -0.006(3)
C1 0.058(3) 0.115(4) 0.088(3) -0.002(3) 0.012(3) -0.009(3)
C2 0.099(6) 0.140(6) 0.106(5) -0.026(4) 0.003(4) 0.001(4)
C3 0.147(9) 0.154(7) 0.115(5) -0.035(5) 0.014(5) 0.032(5)
C4 0.241(16) 0.35(2) 0.177(9) -0.134(13) -0.057(10) 0.129(17)
C5 0.052(3) 0.092(3) 0.087(3) 0.007(3) -0.010(3) -0.021(2)
C6 0.084(4) 0.088(3) 0.093(3) -0.011(3) -0.008(3) -0.013(3)
C7 0.135(7) 0.131(7) 0.113(5) -0.007(5) -0.025(5) -0.053(5)
C8 0.199(11) 0.116(5) 0.101(5) -0.018(4) -0.010(5) -0.057(6)
C9 0.079(3) 0.055(2) 0.086(3) 0.004(2) 0.008(3) -0.004(2)
C10 0.133(6) 0.084(4) 0.119(5) -0.011(4) 0.037(4) -0.003(5)
C11 0.236(14) 0.122(7) 0.235(13) -0.025(8) 0.152(12) -0.017(8)
C12 0.237(16) 0.228(16) 0.39(2) 0.008(16) 0.195(17) -0.046(13)
C13 0.079(3) 0.047(2) 0.087(3) -0.003(2) 0.002(3) 0.011(2)
C14 0.113(5) 0.065(3) 0.093(3) 0.005(3) 0.017(3) 0.011(3)
C15 0.110(6) 0.095(4) 0.113(5) -0.020(4) 0.023(4) 0.009(3)
C16 0.150(8) 0.179(8) 0.119(5) -0.004(8) 0.032(7) 0.021(5)
C17 0.088(3) 0.058(2) 0.050(2) 0.0040(17) -0.001(2) 0.001(2)

loop_
_atom_type_symbol
_atom_type_scat_dispersion_real
_atom_type_scat_dispersion_imag
_atom_type_scat_Cromer_Mann_a1
_atom_type_scat_Cromer_Mann_b1
_atom_type_scat_Cromer_Mann_a2
_atom_type_scat_Cromer_Mann_b2
_atom_type_scat_Cromer_Mann_a3
_atom_type_scat_Cromer_Mann_b3
_atom_type_scat_Cromer_Mann_a4
_atom_type_scat_Cromer_Mann_b4
_atom_type_scat_Cromer_Mann_c
_atom_type_scat_source
C 0.0033 0.0016 2.3100 20.8439 1.0200 10.2075 1.5886 0.5687 0.8650 51.6512 0.2156 'International Tables Vol C 4.2.6.8 and 6.1.1.4'
N 0.0061 0.0033 12.2126 0.0057 3.1322 9.8933 2.0125 28.9975 1.1663 0.5826 -11.5290 'International Tables Vol C 4.2.6.8 and 6.1.1.4'
H 0.0000 0.0000 0.4930 10.5109 0.3229 26.1257 0.1402 3.1424 0.0408 57.7998 0.0030 'International Tables Vol C 4.2.6.8 and 6.1.1.4'
O 0.0106 0.0060 3.0485 13.2771 2.2868 5.7011 1.5463 0.3239 0.8670 32.9089 0.2508 'International Tables Vol C 4.2.6.8 and 6.1.1.4'
Eu -0.1578 3.6682 24.6274 2.3879 19.0886 0.1942 13.7603 13.7546 2.9227 123.1740 2.5745 'International Tables Vol C 4.2.6.8 and 6.1.1.4'
Au -2.0133 8.8022 16.8819 0.4611 18.5913 8.6216 25.5582 1.4826 5.8600 36.3956 12.0658 'International Tables Vol C 4.2.6.8 and 6.1.1.4'

loop_
_geom_angle_atom_site_label_1
_geom_angle_site_symmetry_1
_geom_angle_atom_site_label_2
_geom_angle_atom_site_label_3
_geom_angle_site_symmetry_3
_geom_angle
_geom_angle_publ_flag
C17 4_434 Au1 C17 . 174.2(4) yes
N5 8_344 Eu1 N4 8_344 106.52(14) yes
N5 8_344 Eu1 O2 8_344 82.01(13) yes
N4 8_344 Eu1 O2 8_344 25.03(12) yes
N5 8_344 Eu1 O1 8_344 130.86(13) yes
N4 8_344 Eu1 O1 8_344 24.84(13) yes
O2 8_344 Eu1 O1 8_344 49.86(11) yes
N5 8_344 Eu1 N1 8_344 153.94(14) yes
N4 8_344 Eu1 N1 8_344 95.02(14) yes
O2 8_344 Eu1 N1 8_344 117.08(13) yes
O1 8_344 Eu1 N1 8_344 72.58(14) yes
N5 8_344 Eu1 O5 8_344 25.15(15) yes
N4 8_344 Eu1 O5 8_344 120.01(16) yes
O2 8_344 Eu1 O5 8_344 98.85(16) yes
O1 8_344 Eu1 O5 8_344 139.20(14) yes
N1 8_344 Eu1 O5 8_344 144.07(17) yes
N5 8_344 Eu1 O4 8_344 24.58(14) yes
N4 8_344 Eu1 O4 8_344 91.79(14) yes
O2 8_344 Eu1 O4 8_344 67.02(14) yes
O1 8_344 Eu1 O4 8_344 116.25(13) yes
N1 8_344 Eu1 O4 8_344 144.54(14) yes
N5 8_344 Eu1 O1 . 74.43(12) yes
N4 8_344 Eu1 O1 . 147.48(12) yes
O2 8_344 Eu1 O1 . 134.78(11) yes
O1 8_344 Eu1 O1 . 144.89(18) yes
N1 8_344 Eu1 O1 . 79.53(14) yes
N5 8_344 Eu1 O2 . 90.71(14) yes
N4 8_344 Eu1 O2 . 158.01(11) yes
O2 8_344 Eu1 O2 . 168.63(19) yes
O1 8_344 Eu1 O2 . 134.78(11) yes
N1 8_344 Eu1 O2 . 72.71(13) yes
N5 8_344 Eu1 O4 . 118.44(16) yes
N4 8_344 Eu1 O4 . 92.35(13) yes
O2 8_344 Eu1 O4 . 108.87(14) yes
O1 8_344 Eu1 O4 . 76.24(13) yes
N1 8_344 Eu1 O4 . 74.09(14) yes
N5 8_344 Eu1 O5 . 81.74(16) yes
N4 8_344 Eu1 O5 . 71.01(15) yes
O2 8_344 Eu1 O5 . 71.56(17) yes
O1 8_344 Eu1 O5 . 74.79(14) yes
N1 8_344 Eu1 O5 . 119.90(16) yes
N5 8_344 Eu1 N1 . 97.00(16) yes
N4 8_344 Eu1 N1 . 75.09(13) yes
O2 8_344 Eu1 N1 . 72.71(13) yes
O1 8_344 Eu1 N1 . 79.53(14) yes
N1 8_344 Eu1 N1 . 74.18(19) yes
N5 8_344 Eu1 N4 . 81.49(12) yes
N4 8_344 Eu1 N4 . 167.77(18) yes
O2 8_344 Eu1 N4 . 158.01(11) yes
O1 8_344 Eu1 N4 . 147.48(12) yes
N1 8_344 Eu1 N4 . 75.09(13) yes
N5 8_344 Eu1 N5 . 100.5(2) yes
N4 8_344 Eu1 N5 . 81.49(12) yes
O2 8_344 Eu1 N5 . 90.71(14) yes
O1 8_344 Eu1 N5 . 74.43(12) yes
N1 8_344 Eu1 N5 . 97.00(16) yes
O5 8_344 Eu1 O4 8_344 49.73(16) yes
O5 8_344 Eu1 O1 . 74.79(14) yes
O4 8_344 Eu1 O1 . 76.24(13) yes
O5 8_344 Eu1 O2 . 71.56(17) yes
O4 8_344 Eu1 O2 . 108.87(14) yes
O1 . Eu1 O2 . 49.86(11) yes
O5 8_344 Eu1 O4 . 95.21(16) yes
O4 8_344 Eu1 O4 . 140.40(19) yes
O1 . Eu1 O4 . 116.25(13) yes
O2 . Eu1 O4 . 67.02(14) yes
O5 8_344 Eu1 O5 . 69.8(2) yes
O4 8_344 Eu1 O5 . 95.21(16) yes
O1 . Eu1 O5 . 139.20(14) yes
O2 . Eu1 O5 . 98.85(16) yes
O4 . Eu1 O5 . 49.73(16) yes
O5 8_344 Eu1 N1 . 119.90(16) yes
O4 8_344 Eu1 N1 . 74.09(14) yes
O1 . Eu1 N1 . 72.58(14) yes
O2 . Eu1 N1 . 117.08(13) yes
O4 . Eu1 N1 . 144.54(14) yes
O5 8_344 Eu1 N4 . 71.01(15) yes
O4 8_344 Eu1 N4 . 92.35(13) yes
O1 . Eu1 N4 . 24.84(13) yes
O2 . Eu1 N4 . 25.03(12) yes
O4 . Eu1 N4 . 91.79(14) yes
O5 8_344 Eu1 N5 . 81.74(16) yes
O4 8_344 Eu1 N5 . 118.44(16) yes
O1 . Eu1 N5 . 130.86(13) yes
O2 . Eu1 N5 . 82.01(13) yes
O4 . Eu1 N5 . 24.58(14) yes
O5 . Eu1 N1 . 144.07(17) yes
O5 . Eu1 N4 . 120.01(16) yes
N1 . Eu1 N4 . 95.02(14) yes
O5 . Eu1 N5 . 25.15(15) yes
N1 . Eu1 N5 . 153.94(14) yes
N4 . Eu1 N5 . 106.52(14) yes
Eu1 . O1 N4 . 96.7(3) yes
Eu1 . O2 N4 . 96.2(2) yes
Eu1 . O4 N5 . 98.1(3) yes
Eu1 . O5 N5 . 96.5(3) yes
Eu1 . N1 C17 . 173.4(5) yes
C1 8_434 N2 C5 8_434 106.9(3) yes
C1 8_434 N2 C1 . 110.2(6) yes
C5 8_434 N2 C1 . 111.0(3) yes
C1 8_434 N2 C5 . 111.0(3) yes
C5 8_434 N2 C5 . 110.9(5) yes
C1 . N2 C5 . 106.9(3) yes
C9 8_334 N3 C13 8_334 107.7(3) yes
C9 8_334 N3 C9 . 111.4(5) yes
C13 8_334 N3 C9 . 109.3(3) yes
C9 8_334 N3 C13 . 109.3(3) yes
C13 8_334 N3 C13 . 111.5(5) yes
C9 . N3 C13 . 107.7(3) yes
Eu1 . N4 O2 . 58.8(2) yes
Eu1 . N4 O1 . 58.5(2) yes
O2 . N4 O1 . 117.3(4) yes
Eu1 . N4 O3 . 178.1(3) yes
O2 . N4 O3 . 121.7(5) yes
O1 . N4 O3 . 121.1(5) yes
Eu1 . N5 O5 . 58.4(2) yes
Eu1 . N5 O4 . 57.3(2) yes
O5 . N5 O4 . 115.6(4) yes
Eu1 . N5 O6 . 177.9(4) yes
O5 . N5 O6 . 122.1(6) yes
O4 . N5 O6 . 122.2(6) yes
N2 . C1 C2 . 118.2(5) yes
N2 . C1 H11 . 107.7 no
C2 . C1 H11 . 107.0 no
N2 . C1 H12 . 107.5 no
C2 . C1 H12 . 106.8 no
H11 . C1 H12 . 109.5 no
C1 . C2 C3 . 111.9(6) yes
C1 . C2 H21 . 108.3 no
C3 . C2 H21 . 109.6 no
C1 . C2 H22 . 108.3 no
C3 . C2 H22 . 109.2 no
H21 . C2 H22 . 109.5 no
C2 . C3 C4 . 114.6(9) yes
C2 . C3 H31 . 108.3 no
C4 . C3 H31 . 110.7 no
C2 . C3 H32 . 108.6 no
C4 . C3 H32 . 105.2 no
H31 . C3 H32 . 109.5 no
C3 . C4 H41 . 109.7 no
C3 . C4 H42 . 106.6 no
H41 . C4 H42 . 109.5 no
C3 . C4 H43 . 112.1 no
H41 . C4 H43 . 109.5 no
H42 . C4 H43 . 109.5 no
N2 . C5 C6 . 116.8(5) yes
N2 . C5 H51 . 107.3 no
C6 . C5 H51 . 107.7 no
N2 . C5 H52 . 108.0 no
C6 . C5 H52 . 107.4 no
H51 . C5 H52 . 109.5 no
C5 . C6 C7 . 109.8(6) yes
C5 . C6 H61 . 109.3 no
C7 . C6 H61 . 108.0 no
C5 . C6 H62 . 109.6 no
C7 . C6 H62 . 110.8 no
H61 . C6 H62 . 109.5 no
C6 . C7 C8 . 115.3(8) yes
C6 . C7 H71 . 109.6 no
C8 . C7 H71 . 108.3 no
C6 . C7 H72 . 106.8 no
C8 . C7 H72 . 107.3 no
H71 . C7 H72 . 109.5 no
C7 . C8 H81 . 111.1 no
C7 . C8 H82 . 108.2 no
H81 . C8 H82 . 109.5 no
C7 . C8 H83 . 109.1 no
H81 . C8 H83 . 109.5 no
H82 . C8 H83 . 109.5 no
N3 . C9 C10 . 115.8(4) yes
N3 . C9 H91 . 108.0 no
C10 . C9 H91 . 106.0 no
N3 . C9 H92 . 108.7 no
C10 . C9 H92 . 108.8 no
H91 . C9 H92 . 109.5 no
C9 . C10 C11 . 114.6(6) yes
C9 . C10 H101 . 110.1 no
C11 . C10 H101 . 106.8 no
C9 . C10 H102 . 106.6 no
C11 . C10 H102 . 109.2 no
H101 . C10 H102 . 109.5 no
C10 . C11 C12 . 121.3(10) yes
C10 . C11 H111 . 107.4 no
C12 . C11 H111 . 108.8 no
C10 . C11 H112 . 104.7 no
C12 . C11 H112 . 104.7 no
H111 . C11 H112 . 109.5 no
C11 . C12 H121 . 109.9 no
C11 . C12 H122 . 107.2 no
H121 . C12 H122 . 109.5 no
C11 . C12 H123 . 111.3 no
H121 . C12 H123 . 109.5 no
H122 . C12 H123 . 109.5 no
N3 . C13 C14 . 117.5(4) yes
N3 . C13 H131 . 106.7 no
C14 . C13 H131 . 108.7 no
N3 . C13 H132 . 107.8 no
C14 . C13 H132 . 106.6 no
H131 . C13 H132 . 109.5 no
C13 . C14 C15 . 112.1(5) yes
C13 . C14 H141 . 108.1 no
C15 . C14 H141 . 107.4 no
C13 . C14 H142 . 110.2 no
C15 . C14 H142 . 109.5 no
H141 . C14 H142 . 109.5 no
C14 . C15 C16 . 114.7(7) yes
C14 . C15 H151 . 109.1 no
C16 . C15 H151 . 109.3 no
C14 . C15 H152 . 106.9 no
C16 . C15 H152 . 107.2 no
H151 . C15 H152 . 109.5 no
C15 . C16 H161 . 110.0 no
C15 . C16 H162 . 108.1 no
H161 . C16 H162 . 109.5 no
C15 . C16 H163 . 110.2 no
H161 . C16 H163 . 109.5 no
H162 . C16 H163 . 109.5 no
Au1 . C17 N1 . 173.4(6) yes

loop_
_geom_bond_atom_site_label_1
_geom_bond_atom_site_label_2
_geom_bond_site_symmetry_2
_geom_bond_distance
_geom_bond_publ_flag
Au1 C17 4_434 1.970(4) yes
Au1 C17 . 1.970(4) yes
Eu1 N5 8_344 2.914(4) yes
Eu1 N4 8_344 2.936(4) yes
Eu1 O2 8_344 2.526(3) yes
Eu1 O1 8_344 2.520(4) yes
Eu1 N1 8_344 2.517(3) yes
Eu1 O5 8_344 2.497(3) yes
Eu1 O4 8_344 2.476(3) yes
Eu1 O1 . 2.520(4) yes
Eu1 O2 . 2.526(3) yes
Eu1 O4 . 2.476(3) yes
Eu1 O5 . 2.497(3) yes
Eu1 N1 . 2.517(3) yes
Eu1 N4 . 2.936(4) yes
Eu1 N5 . 2.914(4) yes
O1 N4 . 1.242(6) yes
O2 N4 . 1.249(6) yes
O3 N4 . 1.224(5) yes
O4 N5 . 1.224(6) yes
O5 N5 . 1.246(7) yes
O6 N5 . 1.200(6) yes
N1 C17 . 1.132(5) yes
N2 C1 8_434 1.507(6) yes
N2 C5 8_434 1.504(5) yes
N2 C1 . 1.507(6) yes
N2 C5 . 1.504(5) yes
N3 C9 8_334 1.532(5) yes
N3 C13 8_334 1.519(5) yes
N3 C9 . 1.532(5) yes
N3 C13 . 1.519(5) yes
C1 C2 . 1.505(9) yes
C1 H11 . 0.950 no
C1 H12 . 0.950 no
C2 C3 . 1.488(11) yes
C2 H21 . 0.950 no
C2 H22 . 0.950 no
C3 C4 . 1.408(14) yes
C3 H31 . 0.950 no
C3 H32 . 0.950 no
C4 H41 . 0.950 no
C4 H42 . 0.950 no
C4 H43 . 0.950 no
C5 C6 . 1.505(8) yes
C5 H51 . 0.950 no
C5 H52 . 0.950 no
C6 C7 . 1.505(9) yes
C6 H61 . 0.950 no
C6 H62 . 0.950 no
C7 C8 . 1.480(11) yes
C7 H71 . 0.950 no
C7 H72 . 0.950 no
C8 H81 . 0.950 no
C8 H82 . 0.950 no
C8 H83 . 0.950 no
C9 C10 . 1.511(8) yes
C9 H91 . 0.950 no
C9 H92 . 0.950 no
C10 C11 . 1.442(12) yes
C10 H101 . 0.950 no
C10 H102 . 0.950 no
C11 C12 . 1.329(15) yes
C11 H111 . 0.950 no
C11 H112 . 0.950 no
C12 H121 . 0.950 no
C12 H122 . 0.950 no
C12 H123 . 0.950 no
C13 C14 . 1.487(8) yes
C13 H131 . 0.950 no
C13 H132 . 0.950 no
C14 C15 . 1.489(9) yes
C14 H141 . 0.950 no
C14 H142 . 0.950 no
C15 C16 . 1.476(11) yes
C15 H151 . 0.950 no
C15 H152 . 0.950 no
C16 H161 . 0.950 no
C16 H162 . 0.950 no
C16 H163 . 0.950 no

loop_
_oxford_twin_element_scale_factors
0.6727(4)
0.3273(4)
